data_7217139
loop_
_publ_author_name
'Mercadal, Nerea'
'Day, Stephen P.'
'Jarmyn, Andrew'
'Pitak, Mateusz B.'
'Coles, Simon J.'
'Wilson, Claire'
'Rees, Gregory J.'
'Hanna, John V.'
'Wallis, John D.'

_publ_section_title
;
 O- vs. N-protonation of 1-dimethylaminonaphthalene-8-ketones: formation
 of a peri N--C bond or a hydrogen bond to the pi-electron density of a
 carbonyl group
;
_journal_issue 36
_journal_name_full CrystEngComm
_journal_page_first 8363
_journal_paper_doi 10.1039/C4CE00981A
_journal_volume 16
_journal_year 2014
_chemical_formula_moiety 'C14 H13 F3 N O, C F3 O3 S , H2 O'
_chemical_formula_sum 'C15 H15 F6 N O5 S'
_chemical_formula_weight 435.34
_chemical_name_systematic
; 
2-Hydroxy-2-trifluoromethyl-1,1-dimethyl-1,2-dihydrobenzo[cd]indol-1-ium
triflate monohydrate   11-H.triflate.H2O
;
_space_group_IT_number 14
_symmetry_cell_setting monoclinic
_symmetry_space_group_name_Hall '-P 2ybc'
_symmetry_space_group_name_H-M 'P 1 21/c 1'
_atom_sites_solution_hydrogens difmap
_atom_sites_solution_primary direct
_atom_sites_solution_secondary difmap
_audit_creation_method SHELXL-97
_cell_angle_alpha 90.00
_cell_angle_beta 103.321(7)
_cell_angle_gamma 90.00
_cell_formula_units_Z 4
_cell_length_a 10.3782(7)
_cell_length_b 17.4219(8)
_cell_length_c 9.9913(4)
_cell_measurement_reflns_used 19516
_cell_measurement_temperature 100(2)
_cell_measurement_theta_max 27.5
_cell_measurement_theta_min 3.1
_cell_volume 1757.90(17)
_computing_cell_refinement
;
CrystalClear-SM Expert 2.0 r11 (Rigaku, 2011)
;
_computing_data_collection
;
CrystalClear-SM Expert 2.0 r11 (Rigaku, 2011)
;
_computing_data_reduction
;
CrystalClear-SM Expert 2.0 r11 (Rigaku, 2011)
;
_computing_structure_refinement 'SHELXL-97 (Sheldrick, 1997)'
_computing_structure_solution 'SHELXS-97 (Sheldrick, 1990)'
_diffrn_ambient_temperature 100
_diffrn_detector CCD
_diffrn_detector_area_resol_mean 28.5714
_diffrn_measured_fraction_theta_full 0.997
_diffrn_measured_fraction_theta_max 0.997
_diffrn_measurement_device
;
AFC12 (Right): Kappa 3 circle
;
_diffrn_measurement_device_type
;
Rigaku Saturn724+ (2x2 bin mode)
;
_diffrn_measurement_method 'profile data from \w-scans'
_diffrn_measurement_specimen_support Mitegen
_diffrn_radiation_monochromator Confocal
_diffrn_radiation_type 'Mo K\a'
_diffrn_radiation_wavelength 0.71075
_diffrn_reflns_av_R_equivalents 0.0266
_diffrn_reflns_av_sigmaI/netI 0.0203
_diffrn_reflns_limit_h_max 11
_diffrn_reflns_limit_h_min -13
_diffrn_reflns_limit_k_max 22
_diffrn_reflns_limit_k_min -22
_diffrn_reflns_limit_l_max 12
_diffrn_reflns_limit_l_min -12
_diffrn_reflns_number 22668
_diffrn_reflns_theta_full 27.48
_diffrn_reflns_theta_max 27.48
_diffrn_reflns_theta_min 3.09
_diffrn_source 'Rotating Anode'
_diffrn_source_current 55.0
_diffrn_source_power 2.5
_diffrn_source_voltage 45.0
_exptl_absorpt_coefficient_mu 0.274
_exptl_absorpt_correction_T_max 0.9731
_exptl_absorpt_correction_T_min 0.9223
_exptl_absorpt_correction_type multi-scan
_exptl_absorpt_process_details
; 
CrystalClear-SM Expert 2.0 r11 (Rigaku, 2011)
;
_exptl_crystal_colour Colourless
_exptl_crystal_density_diffrn 1.645
_exptl_crystal_density_method 'not measured'
_exptl_crystal_description Platelet
_exptl_crystal_F_000 888
_exptl_crystal_size_max 0.30
_exptl_crystal_size_mid 0.15
_exptl_crystal_size_min 0.10
_refine_diff_density_max 0.472
_refine_diff_density_min -0.449
_refine_diff_density_rms 0.051
_refine_ls_extinction_method none
_refine_ls_goodness_of_fit_ref 1.057
_refine_ls_hydrogen_treatment mixed
_refine_ls_matrix_type full
_refine_ls_number_parameters 266
_refine_ls_number_reflns 4015
_refine_ls_number_restraints 3
_refine_ls_restrained_S_all 1.056
_refine_ls_R_factor_all 0.0395
_refine_ls_R_factor_gt 0.0322
_refine_ls_shift/su_max 0.000
_refine_ls_shift/su_mean 0.000
_refine_ls_structure_factor_coef Fsqd
_refine_ls_weighting_details 'calc w=1/[\s^2^(Fo^2^)+(0.0301P)^2^+1.2144P] where P=(Fo^2^+2Fc^2^)/3'
_refine_ls_weighting_scheme calc
_refine_ls_wR_factor_gt 0.0753
_refine_ls_wR_factor_ref 0.0783
_reflns_number_gt 3459
_reflns_number_total 4015
_reflns_threshold_expression >2sigma(I)
_cod_data_source_file c4ce00981a2.cif
_cod_data_source_block 11Htriflate
_cod_depositor_comments
;
The following automatic conversions were performed:

'_symmetry_cell_setting' value 'Monoclinic' changed to 'monoclinic'
according to
/usr/data/users/saulius/crontab/automatic-downloads/rss-feeds/RSC/lib/dictionaries/cif_core.dic
dictionary named 'cif_core.dic' version 2.4.2 from 2011-04-26.

Automatic conversion script
Id: cif_fix_values 2281 2013-09-26 08:29:07Z andrius 

 Adding full bibliography for 7217128--7217139.cif.
;
_cod_original_cell_volume 1757.90(16)
_cod_original_sg_symbol_H-M P21/c
_cod_database_code 7217139

loop_
_symmetry_equiv_pos_as_xyz
'x, y, z'
'-x, y+1/2, -z+1/2'
'-x, -y, -z'
'x, -y-1/2, z-1/2'

loop_
_atom_site_label
_atom_site_type_symbol
_atom_site_fract_x
_atom_site_fract_y
_atom_site_fract_z
_atom_site_U_iso_or_equiv
_atom_site_adp_type
_atom_site_occupancy
_atom_site_symmetry_multiplicity
_atom_site_calc_flag
_atom_site_refinement_flags
S1 S 0.13864(4) 0.118471(19) 0.88413(4) 0.01576(9) Uani 1 1 d .
F1 F 0.67748(9) 0.22054(5) 0.85229(10) 0.0239(2) Uani 1 1 d .
F2 F 0.58189(9) 0.30443(5) 0.95607(9) 0.01995(19) Uani 1 1 d .
F3 F 0.51481(9) 0.28698(5) 0.73715(9) 0.0252(2) Uani 1 1 d .
F4 F 0.23856(12) 0.24038(6) 1.02272(11) 0.0380(3) Uani 1 1 d .
F5 F 0.36150(11) 0.19130(7) 0.89921(13) 0.0448(3) Uani 1 1 d .
F6 F 0.18724(13) 0.25545(6) 0.80360(11) 0.0400(3) Uani 1 1 d .
O1 O 0.76659(11) 0.32492(6) 0.70656(11) 0.0189(2) Uani 1 1 d .
H13 H 0.7859(19) 0.3596(11) 0.6539(19) 0.023 Uiso 1 1 d .
O2 O 0.82921(16) 0.41578(7) 0.53535(15) 0.0385(3) Uani 1 1 d D
O3 O 0.13996(11) 0.09089(6) 0.74888(11) 0.0211(2) Uani 1 1 d .
O4 O 0.20784(13) 0.07096(6) 0.99604(12) 0.0283(3) Uani 1 1 d .
O5 O 0.01065(11) 0.14575(7) 0.89878(12) 0.0258(3) Uani 1 1 d .
N1 N 0.83148(12) 0.37069(6) 0.94620(12) 0.0136(2) Uani 1 1 d .
C1 C 0.77941(14) 0.43712(7) 1.01092(14) 0.0132(3) Uani 1 1 d .
C2 C 0.82188(14) 0.46662(8) 1.13904(15) 0.0159(3) Uani 1 1 d .
H2 H 0.8869 0.4415 1.2075 0.019 Uiso 1 1 calc R
C3 C 0.76361(15) 0.53754(8) 1.16549(15) 0.0174(3) Uani 1 1 d .
H3 H 0.7895 0.5595 1.2547 0.021 Uiso 1 1 calc R
C4 C 0.67163(15) 0.57521(8) 1.06697(15) 0.0167(3) Uani 1 1 d .
H4 H 0.6385 0.6235 1.0879 0.020 Uiso 1 1 calc R
C5 C 0.62512(14) 0.54295(8) 0.93363(15) 0.0146(3) Uani 1 1 d .
C6 C 0.52851(15) 0.57208(8) 0.82141(15) 0.0179(3) Uani 1 1 d .
H6 H 0.4885 0.6204 0.8291 0.021 Uiso 1 1 calc R
C7 C 0.49218(15) 0.53082(9) 0.70121(16) 0.0199(3) Uani 1 1 d .
H7 H 0.4273 0.5518 0.6273 0.024 Uiso 1 1 calc R
C8 C 0.54792(15) 0.45813(8) 0.68314(15) 0.0180(3) Uani 1 1 d .
H8 H 0.5194 0.4300 0.6001 0.022 Uiso 1 1 calc R
C9 C 0.64400(14) 0.42997(8) 0.78917(14) 0.0141(3) Uani 1 1 d .
C10 C 0.68131(14) 0.47223(7) 0.91119(14) 0.0129(3) Uani 1 1 d .
C11 C 0.87481(16) 0.30428(8) 1.04213(16) 0.0195(3) Uani 1 1 d .
H11A H 0.9505 0.3198 1.1153 0.029 Uiso 1 1 calc R
H11B H 0.9006 0.2612 0.9908 0.029 Uiso 1 1 calc R
H11C H 0.8016 0.2885 1.0828 0.029 Uiso 1 1 calc R
C12 C 0.95171(15) 0.39853(8) 0.89887(16) 0.0185(3) Uani 1 1 d .
H12A H 0.9272 0.4426 0.8374 0.028 Uiso 1 1 calc R
H12B H 0.9850 0.3571 0.8496 0.028 Uiso 1 1 calc R
H12C H 1.0208 0.4138 0.9789 0.028 Uiso 1 1 calc R
C13 C 0.71505(14) 0.35329(8) 0.80838(14) 0.0145(3) Uani 1 1 d .
C14 C 0.62205(15) 0.29011(8) 0.84039(15) 0.0177(3) Uani 1 1 d .
C15 C 0.23722(17) 0.20617(9) 0.90356(16) 0.0239(3) Uani 1 1 d .
H14 H 0.8892(18) 0.4029(11) 0.495(2) 0.062(8) Uiso 1 1 d D
H15 H 0.822(2) 0.4639(4) 0.524(2) 0.049(7) Uiso 1 1 d D

loop_
_atom_site_aniso_label
_atom_site_aniso_U_11
_atom_site_aniso_U_22
_atom_site_aniso_U_33
_atom_site_aniso_U_23
_atom_site_aniso_U_13
_atom_site_aniso_U_12
S1 0.01864(19) 0.01374(16) 0.01494(17) -0.00086(13) 0.00393(13) -0.00323(13)
F1 0.0300(5) 0.0104(4) 0.0322(5) -0.0021(4) 0.0093(4) -0.0024(3)
F2 0.0217(5) 0.0192(4) 0.0216(4) 0.0011(3) 0.0105(4) -0.0031(3)
F3 0.0238(5) 0.0240(5) 0.0247(5) -0.0019(4) -0.0006(4) -0.0088(4)
F4 0.0568(7) 0.0297(5) 0.0292(5) -0.0144(4) 0.0130(5) -0.0181(5)
F5 0.0272(6) 0.0470(7) 0.0640(8) -0.0136(6) 0.0185(6) -0.0171(5)
F6 0.0649(8) 0.0212(5) 0.0347(6) 0.0070(4) 0.0131(6) -0.0100(5)
O1 0.0271(6) 0.0151(5) 0.0175(5) -0.0030(4) 0.0116(5) -0.0002(4)
O2 0.0631(10) 0.0196(6) 0.0471(8) 0.0051(6) 0.0424(7) 0.0068(6)
O3 0.0224(6) 0.0228(5) 0.0178(5) -0.0051(4) 0.0039(4) -0.0005(4)
O4 0.0396(7) 0.0201(5) 0.0211(6) 0.0032(4) -0.0013(5) -0.0024(5)
O5 0.0227(6) 0.0277(6) 0.0304(6) -0.0052(5) 0.0128(5) -0.0037(5)
N1 0.0149(6) 0.0107(5) 0.0160(6) -0.0003(4) 0.0052(5) 0.0000(4)
C1 0.0142(7) 0.0101(6) 0.0172(7) 0.0001(5) 0.0075(5) -0.0004(5)
C2 0.0148(7) 0.0174(6) 0.0157(7) 0.0007(5) 0.0037(6) -0.0007(5)
C3 0.0192(8) 0.0177(7) 0.0166(7) -0.0052(5) 0.0066(6) -0.0038(6)
C4 0.0180(7) 0.0124(6) 0.0223(7) -0.0026(5) 0.0102(6) -0.0016(5)
C5 0.0154(7) 0.0120(6) 0.0186(7) 0.0015(5) 0.0083(6) -0.0013(5)
C6 0.0189(8) 0.0145(6) 0.0226(7) 0.0056(6) 0.0093(6) 0.0029(5)
C7 0.0178(8) 0.0240(7) 0.0177(7) 0.0080(6) 0.0035(6) 0.0032(6)
C8 0.0195(8) 0.0216(7) 0.0136(7) -0.0002(6) 0.0053(6) -0.0027(6)
C9 0.0161(7) 0.0132(6) 0.0147(6) -0.0002(5) 0.0070(5) -0.0015(5)
C10 0.0142(7) 0.0122(6) 0.0138(6) 0.0013(5) 0.0061(5) -0.0020(5)
C11 0.0230(8) 0.0129(6) 0.0217(7) 0.0033(6) 0.0031(6) 0.0028(5)
C12 0.0163(7) 0.0179(7) 0.0238(7) -0.0017(6) 0.0097(6) -0.0012(5)
C13 0.0169(7) 0.0134(6) 0.0142(6) -0.0020(5) 0.0056(5) -0.0017(5)
C14 0.0199(8) 0.0142(6) 0.0195(7) -0.0011(5) 0.0057(6) -0.0014(5)
C15 0.0294(9) 0.0207(7) 0.0231(8) -0.0041(6) 0.0089(7) -0.0086(6)

loop_
_atom_type_symbol
_atom_type_description
_atom_type_scat_dispersion_real
_atom_type_scat_dispersion_imag
_atom_type_scat_source
C C 0.0033 0.0016 'International Tables Vol C Tables 4.2.6.8 and 6.1.1.4'
H H 0.0000 0.0000 'International Tables Vol C Tables 4.2.6.8 and 6.1.1.4'
F F 0.0171 0.0103 'International Tables Vol C Tables 4.2.6.8 and 6.1.1.4'
N N 0.0061 0.0033 'International Tables Vol C Tables 4.2.6.8 and 6.1.1.4'
O O 0.0106 0.0060 'International Tables Vol C Tables 4.2.6.8 and 6.1.1.4'
S S 0.1246 0.1234 'International Tables Vol C Tables 4.2.6.8 and 6.1.1.4'

loop_
_geom_angle_atom_site_label_1
_geom_angle_atom_site_label_2
_geom_angle_atom_site_label_3
_geom_angle
O3 S1 O4 115.21(7)
O3 S1 O5 114.33(7)
O4 S1 O5 114.45(7)
O3 S1 C15 104.69(7)
O4 S1 C15 103.37(7)
O5 S1 C15 102.66(7)
C13 O1 H13 113.3(13)
H14 O2 H15 104.9(8)
C1 N1 C11 114.02(11)
C1 N1 C12 107.17(10)
C11 N1 C12 107.39(11)
C1 N1 C13 103.78(10)
C11 N1 C13 116.60(10)
C12 N1 C13 107.37(10)
C2 C1 C10 122.33(13)
C2 C1 N1 129.36(13)
C10 C1 N1 108.06(11)
C1 C2 C3 116.35(13)
C1 C2 H2 121.8
C3 C2 H2 121.8
C4 C3 C2 122.45(13)
C4 C3 H3 118.8
C2 C3 H3 118.8
C3 C4 C5 120.86(13)
C3 C4 H4 119.6
C5 C4 H4 119.6
C10 C5 C6 115.66(13)
C10 C5 C4 115.62(13)
C6 C5 C4 128.72(13)
C7 C6 C5 120.40(13)
C7 C6 H6 119.8
C5 C6 H6 119.8
C6 C7 C8 122.61(14)
C6 C7 H7 118.7
C8 C7 H7 118.7
C9 C8 C7 117.82(13)
C9 C8 H8 121.1
C7 C8 H8 121.1
C8 C9 C10 119.47(13)
C8 C9 C13 131.33(13)
C10 C9 C13 108.91(12)
C1 C10 C9 113.73(12)
C1 C10 C5 122.28(13)
C9 C10 C5 123.99(13)
N1 C11 H11A 109.5
N1 C11 H11B 109.5
H11A C11 H11B 109.5
N1 C11 H11C 109.5
H11A C11 H11C 109.5
H11B C11 H11C 109.5
N1 C12 H12A 109.5
N1 C12 H12B 109.5
H12A C12 H12B 109.5
N1 C12 H12C 109.5
H12A C12 H12C 109.5
H12B C12 H12C 109.5
O1 C13 C9 119.57(12)
O1 C13 C14 105.69(11)
C9 C13 C14 110.18(12)
O1 C13 N1 111.00(11)
C9 C13 N1 100.74(10)
C14 C13 N1 109.45(11)
F3 C14 F1 107.32(12)
F3 C14 F2 107.76(12)
F1 C14 F2 107.80(12)
F3 C14 C13 108.60(12)
F1 C14 C13 112.84(12)
F2 C14 C13 112.29(11)
F5 C15 F6 108.41(14)
F5 C15 F4 107.91(14)
F6 C15 F4 107.79(13)
F5 C15 S1 111.03(11)
F6 C15 S1 110.43(11)
F4 C15 S1 111.16(11)

loop_
_geom_bond_atom_site_label_1
_geom_bond_atom_site_label_2
_geom_bond_distance
S1 O3 1.4373(11)
S1 O4 1.4426(12)
S1 O5 1.4496(12)
S1 C15 1.8241(16)
F1 C14 1.3350(16)
F2 C14 1.3393(17)
F3 C14 1.3329(18)
F4 C15 1.3286(18)
F5 C15 1.326(2)
F6 C15 1.3285(19)
O1 C13 1.3476(17)
O1 H13 0.85(2)
O2 H14 0.847(5)
O2 H15 0.847(5)
N1 C1 1.4868(17)
N1 C11 1.5037(18)
N1 C12 1.5124(18)
N1 C13 1.6375(18)
C1 C2 1.355(2)
C1 C10 1.391(2)
C2 C3 1.4267(19)
C2 H2 0.9500
C3 C4 1.370(2)
C3 H3 0.9500
C4 C5 1.424(2)
C4 H4 0.9500
C5 C10 1.4031(18)
C5 C6 1.415(2)
C6 C7 1.376(2)
C6 H6 0.9500
C7 C8 1.421(2)
C7 H7 0.9500
C8 C9 1.368(2)
C8 H8 0.9500
C9 C10 1.4002(19)
C9 C13 1.5168(19)
C11 H11A 0.9800
C11 H11B 0.9800
C11 H11C 0.9800
C12 H12A 0.9800
C12 H12B 0.9800
C12 H12C 0.9800
C13 C14 1.5452(19)

loop_
_geom_hbond_atom_site_label_D
_geom_hbond_atom_site_label_H
_geom_hbond_atom_site_label_A
_geom_hbond_distance_DH
_geom_hbond_distance_HA
_geom_hbond_distance_DA
_geom_hbond_angle_DHA
_geom_hbond_site_symmetry_A
O1 H13 O2 0.85(2) 1.68(2) 2.5232(16) 170.8(19) .
O2 H14 O5 0.847(5) 1.946(6) 2.7822(16) 169(2) 4_665
O2 H15 O4 0.847(5) 1.893(5) 2.7385(16) 175.6(19) 2_656

loop_
_geom_torsion_atom_site_label_1
_geom_torsion_atom_site_label_2
_geom_torsion_atom_site_label_3
_geom_torsion_atom_site_label_4
_geom_torsion
C11 N1 C1 C2 38.49(19)
C12 N1 C1 C2 -80.21(17)
C13 N1 C1 C2 166.37(14)
C11 N1 C1 C10 -147.27(12)
C12 N1 C1 C10 94.03(13)
C13 N1 C1 C10 -19.39(13)
C10 C1 C2 C3 -2.0(2)
N1 C1 C2 C3 171.47(13)
C1 C2 C3 C4 -1.3(2)
C2 C3 C4 C5 2.9(2)
C3 C4 C5 C10 -1.1(2)
C3 C4 C5 C6 177.87(14)
C10 C5 C6 C7 1.8(2)
C4 C5 C6 C7 -177.23(14)
C5 C6 C7 C8 0.2(2)
C6 C7 C8 C9 -1.9(2)
C7 C8 C9 C10 1.5(2)
C7 C8 C9 C13 174.51(14)
C2 C1 C10 C9 -175.32(13)
N1 C1 C10 C9 9.95(16)
C2 C1 C10 C5 3.9(2)
N1 C1 C10 C5 -170.85(12)
C8 C9 C10 C1 179.72(13)
C13 C9 C10 C1 5.26(16)
C8 C9 C10 C5 0.5(2)
C13 C9 C10 C5 -173.93(12)
C6 C5 C10 C1 178.71(13)
C4 C5 C10 C1 -2.16(19)
C6 C5 C10 C9 -2.2(2)
C4 C5 C10 C9 176.96(13)
C8 C9 C13 O1 48.4(2)
C10 C9 C13 O1 -138.04(13)
C8 C9 C13 C14 -74.30(19)
C10 C9 C13 C14 99.28(13)
C8 C9 C13 N1 170.18(14)
C10 C9 C13 N1 -16.24(13)
C1 N1 C13 O1 148.82(11)
C11 N1 C13 O1 -84.92(14)
C12 N1 C13 O1 35.54(14)
C1 N1 C13 C9 21.16(12)
C11 N1 C13 C9 147.43(11)
C12 N1 C13 C9 -92.11(12)
C1 N1 C13 C14 -94.90(12)
C11 N1 C13 C14 31.37(15)
C12 N1 C13 C14 151.83(11)
O1 C13 C14 F3 -72.16(14)
C9 C13 C14 F3 58.34(15)
N1 C13 C14 F3 168.24(10)
O1 C13 C14 F1 46.69(16)
C9 C13 C14 F1 177.19(11)
N1 C13 C14 F1 -72.91(14)
O1 C13 C14 F2 168.78(12)
C9 C13 C14 F2 -60.72(15)
N1 C13 C14 F2 49.17(15)
O3 S1 C15 F5 -63.20(13)
O4 S1 C15 F5 57.80(13)
O5 S1 C15 F5 177.10(12)
O3 S1 C15 F6 57.08(13)
O4 S1 C15 F6 178.08(11)
O5 S1 C15 F6 -62.62(13)
O3 S1 C15 F4 176.66(12)
O4 S1 C15 F4 -62.34(14)
O5 S1 C15 F4 56.97(13)
